data_4316739
loop_
_publ_author_name
'Ling-Chen Kang'
'Xin Chen'
'Hui-Sheng Wang'
'Yi-Zhi Li'
'You Song'
'Jing-Lin Zuo'
'Xiao-Zeng You'

_publ_section_title
;
 Syntheses, Structures, and Magnetic Properties of Two Kinds of Unique
 Heterometallic Chains with Mixed-Bridging Ligands of Tricyanometalate and
 Alkoxide
;
_journal_name_full 'Inorganic Chemistry'
_journal_page_first 9275
_journal_page_last 9282
_journal_paper_doi 10.1021/ic100861n
_journal_volume 49
_journal_year 2010
_chemical_formula_moiety 'C33 H42 B2 Cu2 Fe2 N20 O4, 2(H2 O)'
_chemical_formula_sum 'C33 H46 B2 Cu2 Fe2 N20 O6'
_chemical_formula_weight 1079.32
_chemical_name_systematic
; 
 ? 
;
_space_group_IT_number 14
_symmetry_cell_setting monoclinic
_symmetry_space_group_name_Hall '-P 2ybc'
_symmetry_space_group_name_H-M 'P 1 21/c 1'
_atom_sites_solution_hydrogens geom
_atom_sites_solution_primary direct
_atom_sites_solution_secondary difmap
_audit_creation_method SHELXL-97
_cell_angle_alpha 90.00
_cell_angle_beta 116.561(5)
_cell_angle_gamma 90.00
_cell_formula_units_Z 4
_cell_length_a 20.1191(18)
_cell_length_b 10.0528(9)
_cell_length_c 27.0261(17)
_cell_measurement_reflns_used 4861
_cell_measurement_temperature 291(2)
_cell_measurement_theta_max 28.08
_cell_measurement_theta_min 2.32
_cell_volume 4889.2(7)
_computing_cell_refinement 'Bruker SMART'
_computing_data_collection 'Bruker SMART'
_computing_data_reduction 'Bruker SAINT'
_computing_molecular_graphics 'Bruker SHELXTL'
_computing_publication_material 'Bruker SHELXTL'
_computing_structure_refinement 'Bruker SHELXTL'
_computing_structure_solution 'Bruker SHELXTL'
_diffrn_ambient_temperature 291(2)
_diffrn_measured_fraction_theta_full 0.996
_diffrn_measured_fraction_theta_max 0.996
_diffrn_measurement_device_type 'CCD area detector'
_diffrn_measurement_method 'phi and omega scans'
_diffrn_radiation_monochromator graphite
_diffrn_radiation_source 'fine-focus sealed tube'
_diffrn_radiation_type MoK\a
_diffrn_radiation_wavelength 0.71073
_diffrn_reflns_av_R_equivalents 0.0254
_diffrn_reflns_av_sigmaI/netI 0.0296
_diffrn_reflns_limit_h_max 24
_diffrn_reflns_limit_h_min -21
_diffrn_reflns_limit_k_max 11
_diffrn_reflns_limit_k_min -12
_diffrn_reflns_limit_l_max 33
_diffrn_reflns_limit_l_min -33
_diffrn_reflns_number 25014
_diffrn_reflns_theta_full 26.00
_diffrn_reflns_theta_max 26.00
_diffrn_reflns_theta_min 1.68
_exptl_absorpt_coefficient_mu 1.501
_exptl_absorpt_correction_T_max 0.8062
_exptl_absorpt_correction_T_min 0.7240
_exptl_absorpt_correction_type multi-scan
_exptl_absorpt_process_details 'SADABS,2000; Bruker'
_exptl_crystal_colour Brown
_exptl_crystal_density_diffrn 1.466
_exptl_crystal_density_method 'not measured'
_exptl_crystal_description Block
_exptl_crystal_F_000 2208
_exptl_crystal_size_max 0.23
_exptl_crystal_size_mid 0.19
_exptl_crystal_size_min 0.15
_refine_diff_density_max 0.910
_refine_diff_density_min -0.552
_refine_diff_density_rms 0.063
_refine_ls_extinction_method none
_refine_ls_goodness_of_fit_ref 1.051
_refine_ls_hydrogen_treatment constr
_refine_ls_matrix_type full
_refine_ls_number_parameters 686
_refine_ls_number_reflns 9572
_refine_ls_number_restraints 0
_refine_ls_restrained_S_all 1.051
_refine_ls_R_factor_all 0.0639
_refine_ls_R_factor_gt 0.0497
_refine_ls_shift/su_max 0.000
_refine_ls_shift/su_mean 0.000
_refine_ls_structure_factor_coef Fsqd
_refine_ls_weighting_details 'calc w=1/[\s^2^(Fo^2^)+(0.0900P)^2^+1.9900P] where P=(Fo^2^+2Fc^2^)/3'
_refine_ls_weighting_scheme calc
_refine_ls_wR_factor_gt 0.1381
_refine_ls_wR_factor_ref 0.1450
_reflns_number_gt 7851
_reflns_number_total 9572
_reflns_threshold_expression >2sigma(I)
_cod_data_source_file ic100861n_si_002_1.cif
_cod_data_source_block 1
_cod_depositor_comments
;
The following automatic conversions were performed:

'_symmetry_cell_setting' value 'Monoclinic' changed to 'monoclinic'
according to the built-in table from CIF Core dictionary named
'cif_core.dic' version 2.4.1 from
2010-06-29.

'_exptl_absorpt_correction_type' value 'Multi-Scan'
changed to 'multi-scan' according to the built-in table from CIF Core
dictionary named 'cif_core.dic' version 2.4.1 from 2010-06-29.

Automatic conversion script
Id: cif_fix_values 1646 2011-03-28 12:23:43Z adriana 
;
_cod_original_sg_symbol_H-M 'P 21/c'
_cod_database_code 4316739

loop_
_symmetry_equiv_pos_as_xyz
'x, y, z'
'-x, y+1/2, -z+1/2'
'-x, -y, -z'
'x, -y-1/2, z-1/2'

loop_
_atom_site_label
_atom_site_type_symbol
_atom_site_fract_x
_atom_site_fract_y
_atom_site_fract_z
_atom_site_U_iso_or_equiv
_atom_site_adp_type
_atom_site_occupancy
_atom_site_symmetry_multiplicity
_atom_site_calc_flag
_atom_site_refinement_flags
_atom_site_disorder_assembly
_atom_site_disorder_group
Fe1 Fe 0.51406(3) 0.90000(5) 0.64265(2) 0.04554(15) Uani 1 1 d . . .
Fe2 Fe 1.03022(3) 0.28551(5) 0.62641(2) 0.04256(15) Uani 1 1 d . . .
Cu1 Cu 0.70454(3) 0.54075(5) 0.700338(19) 0.04633(14) Uani 1 1 d . A .
Cu2 Cu 0.87957(2) 0.43554(4) 0.720012(16) 0.03779(13) Uani 1 1 d . A .
B1 B 0.3619(2) 0.9253(4) 0.54101(16) 0.0395(9) Uani 1 1 d . . .
H1 H 0.3134 0.9325 0.5086 0.047 Uiso 1 1 d R . .
B2 B 1.1563(2) 0.4027(4) 0.60633(17) 0.0415(9) Uani 1 1 d . . .
H2 H 1.1968 0.4401 0.5999 0.050 Uiso 1 1 d R . .
C1 C 0.5803(2) 0.7511(4) 0.66492(16) 0.0474(9) Uani 1 1 d . . .
C2 C 0.5397(2) 0.9185(4) 0.71962(16) 0.0483(9) Uani 1 1 d . . .
C3 C 0.5950(2) 1.0199(4) 0.65506(16) 0.0435(8) Uani 1 1 d . . .
C4 C 0.9809(2) 0.3614(4) 0.66570(14) 0.0415(8) Uani 1 1 d . . .
C5 C 0.96402(19) 0.6273(4) 0.83158(15) 0.0395(8) Uani 1 1 d . . .
C6 C 0.93343(19) 0.2387(3) 0.56935(14) 0.0371(7) Uani 1 1 d . . .
C7 C 0.45079(19) 1.1759(4) 0.64176(14) 0.0382(7) Uani 1 1 d . . .
H7 H 0.4886 1.2039 0.6754 0.046 Uiso 1 1 calc R . .
C8 C 0.3921(2) 1.2517(4) 0.60786(14) 0.0392(8) Uani 1 1 d . . .
H8 H 0.3821 1.3393 0.6133 0.047 Uiso 1 1 calc R . .
C9 C 0.35217(19) 1.1731(3) 0.56527(14) 0.0376(7) Uani 1 1 d . . .
H9 H 0.3088 1.1980 0.5346 0.045 Uiso 1 1 calc R . .
C10 C 0.5352(2) 0.8336(4) 0.54077(16) 0.0442(8) Uani 1 1 d . . .
H10 H 0.5860 0.8173 0.5592 0.053 Uiso 1 1 calc R . .
C11 C 0.4916(2) 0.8204(4) 0.48439(16) 0.0451(9) Uani 1 1 d . . .
H11 H 0.5070 0.7952 0.4580 0.054 Uiso 1 1 calc R . .
C12 C 0.4228(2) 0.8514(3) 0.47581(15) 0.0413(8) Uani 1 1 d . . .
H12 H 0.3809 0.8506 0.4417 0.050 Uiso 1 1 calc R . .
C13 C 0.4126(2) 0.6852(4) 0.65203(15) 0.0397(8) Uani 1 1 d . . .
H13 H 0.4471 0.6462 0.6847 0.048 Uiso 1 1 calc R . .
C14 C 0.3393(2) 0.6449(4) 0.62269(16) 0.0474(9) Uani 1 1 d . . .
H14 H 0.3154 0.5761 0.6314 0.057 Uiso 1 1 calc R . .
C15 C 0.3097(2) 0.7293(4) 0.57783(14) 0.0412(8) Uani 1 1 d . . .
H15 H 0.2611 0.7270 0.5500 0.049 Uiso 1 1 calc R . .
C16 C 1.0712(2) 0.0798(4) 0.56115(15) 0.0414(8) Uani 1 1 d . . .
H16 H 1.0366 0.0152 0.5584 0.050 Uiso 1 1 calc R . .
C17 C 1.1219(2) 0.0697(4) 0.54037(16) 0.0466(9) Uani 1 1 d . . .
H17 H 1.1291 -0.0027 0.5219 0.056 Uiso 1 1 calc R . .
C18 C 1.15991(19) 0.1873(4) 0.55222(14) 0.0390(8) Uani 1 1 d . . .
H18 H 1.1973 0.2098 0.5424 0.047 Uiso 1 1 calc R . .
C19 C 0.9780(2) 0.5512(4) 0.56843(14) 0.0441(8) Uani 1 1 d . . .
H19 H 0.9311 0.5515 0.5674 0.053 Uiso 1 1 calc R . .
C20 C 1.0081(2) 0.6509(4) 0.54905(16) 0.0510(10) Uani 1 1 d . . .
H20 H 0.9849 0.7300 0.5324 0.061 Uiso 1 1 calc R . .
C21 C 1.0742(2) 0.6139(4) 0.55844(14) 0.0408(8) Uani 1 1 d . . .
H21 H 1.1066 0.6625 0.5495 0.049 Uiso 1 1 calc R . .
C22 C 1.16136(19) 0.3287(4) 0.73751(15) 0.0420(8) Uani 1 1 d . . .
H22 H 1.1384 0.2990 0.7586 0.050 Uiso 1 1 calc R . .
C23 C 1.2342(2) 0.3730(4) 0.75874(16) 0.0474(9) Uani 1 1 d . . .
H23 H 1.2691 0.3769 0.7957 0.057 Uiso 1 1 calc R . .
C24 C 1.2431(2) 0.4086(3) 0.71495(15) 0.0421(8) Uani 1 1 d . . .
H24 H 1.2864 0.4448 0.7163 0.051 Uiso 1 1 calc R . .
C25A C 0.607(3) 0.451(4) 0.761(2) 0.045(9) Uani 0.361(13) 1 d P A 1
H25A H 0.6057 0.3685 0.7786 0.068 Uiso 0.361(13) 1 calc PR A 1
H25B H 0.5716 0.4484 0.7229 0.068 Uiso 0.361(13) 1 calc PR A 1
H25C H 0.5948 0.5228 0.7792 0.068 Uiso 0.361(13) 1 calc PR A 1
C26A C 0.6757(10) 0.5735(12) 0.8005(5) 0.047(3) Uani 0.361(13) 1 d P A 1
H26B H 0.7129 0.5659 0.8382 0.070 Uiso 0.361(13) 1 calc PR A 1
H26C H 0.6275 0.5582 0.7987 0.070 Uiso 0.361(13) 1 calc PR A 1
H26A H 0.6773 0.6612 0.7870 0.070 Uiso 0.361(13) 1 calc PR A 1
C27A C 0.7595(8) 0.3933(12) 0.7997(5) 0.036(3) Uani 0.361(13) 1 d P A 1
H27A H 0.7990 0.4518 0.8240 0.043 Uiso 0.361(13) 1 calc PR A 1
H27B H 0.7496 0.3294 0.8225 0.043 Uiso 0.361(13) 1 calc PR A 1
C28A C 0.7827(13) 0.325(2) 0.7637(10) 0.037(4) Uani 0.361(13) 1 d P A 1
H28 H 0.7484 0.2553 0.7410 0.045 Uiso 0.361(13) 1 calc PR A 1
C29A C 0.8663(7) 0.2768(11) 0.7983(5) 0.039(3) Uani 0.361(13) 1 d P A 1
H29A H 0.8958 0.3454 0.8239 0.047 Uiso 0.361(13) 1 calc PR A 1
H29B H 0.8685 0.1967 0.8189 0.047 Uiso 0.361(13) 1 calc PR A 1
C30A C 0.8812(11) 0.127(4) 0.7175(13) 0.030(5) Uani 0.361(13) 1 d P A 1
H30A H 0.8892 0.0473 0.7389 0.046 Uiso 0.361(13) 1 calc PR A 1
H30B H 0.9151 0.1295 0.7014 0.046 Uiso 0.361(13) 1 calc PR A 1
H30C H 0.8311 0.1282 0.6886 0.046 Uiso 0.361(13) 1 calc PR A 1
C31A C 0.9755(19) 0.232(3) 0.7882(11) 0.047(5) Uani 0.361(13) 1 d P A 1
H31A H 0.9852 0.1519 0.8094 0.070 Uiso 0.361(13) 1 calc PR A 1
H31B H 0.9957 0.3067 0.8126 0.070 Uiso 0.361(13) 1 calc PR A 1
H31C H 0.9982 0.2269 0.7637 0.070 Uiso 0.361(13) 1 calc PR A 1
C25B C 0.6163(15) 0.457(2) 0.7564(9) 0.042(5) Uani 0.639(13) 1 d P A 2
H25D H 0.6148 0.4303 0.7900 0.063 Uiso 0.639(13) 1 calc PR A 2
H25E H 0.5937 0.3889 0.7289 0.063 Uiso 0.639(13) 1 calc PR A 2
H25F H 0.5896 0.5387 0.7434 0.063 Uiso 0.639(13) 1 calc PR A 2
C26B C 0.7186(6) 0.5735(7) 0.8098(3) 0.0501(19) Uani 0.639(13) 1 d P A 2
H26D H 0.6917 0.6551 0.7967 0.075 Uiso 0.639(13) 1 calc PR A 2
H26E H 0.7703 0.5884 0.8203 0.075 Uiso 0.639(13) 1 calc PR A 2
H26F H 0.7128 0.5425 0.8413 0.075 Uiso 0.639(13) 1 calc PR A 2
C27B C 0.7303(5) 0.3533(9) 0.7824(4) 0.0454(19) Uani 0.639(13) 1 d P A 2
H27C H 0.6991 0.2812 0.7603 0.054 Uiso 0.639(13) 1 calc PR A 2
H27D H 0.7428 0.3353 0.8208 0.054 Uiso 0.639(13) 1 calc PR A 2
C28B C 0.8014(8) 0.3573(13) 0.7754(6) 0.042(3) Uani 0.639(13) 1 d P A 2
H28B H 0.8397 0.3985 0.8089 0.050 Uiso 0.639(13) 1 calc PR A 2
C29B C 0.8309(5) 0.2316(7) 0.7683(5) 0.060(3) Uani 0.639(13) 1 d P A 2
H29C H 0.7920 0.1824 0.7385 0.072 Uiso 0.639(13) 1 calc PR A 2
H29D H 0.8469 0.1797 0.8019 0.072 Uiso 0.639(13) 1 calc PR A 2
C30B C 0.8833(10) 0.149(2) 0.7151(9) 0.052(5) Uani 0.639(13) 1 d P A 2
H30D H 0.8768 0.0645 0.7290 0.077 Uiso 0.639(13) 1 calc PR A 2
H30E H 0.9259 0.1453 0.7080 0.077 Uiso 0.639(13) 1 calc PR A 2
H30F H 0.8399 0.1694 0.6815 0.077 Uiso 0.639(13) 1 calc PR A 2
C31B C 0.9680(10) 0.2214(16) 0.8022(6) 0.045(3) Uani 0.639(13) 1 d P A 2
H31D H 1.0058 0.2302 0.7900 0.068 Uiso 0.639(13) 1 calc PR A 2
H31E H 0.9684 0.1323 0.8151 0.068 Uiso 0.639(13) 1 calc PR A 2
H31F H 0.9775 0.2831 0.8317 0.068 Uiso 0.639(13) 1 calc PR A 2
C32 C 0.7902(2) 0.6458(4) 0.64451(15) 0.0397(8) Uani 1 1 d . A .
C33 C 0.7912(2) 0.7531(4) 0.60404(14) 0.0398(8) Uani 1 1 d . . .
H33A H 0.8416 0.7704 0.6111 0.060 Uiso 1 1 calc R . .
H33B H 0.7692 0.8334 0.6091 0.060 Uiso 1 1 calc R . .
H33C H 0.7635 0.7223 0.5667 0.060 Uiso 1 1 calc R . .
N1 N 0.62150(16) 0.6665(3) 0.67800(12) 0.0372(6) Uani 1 1 d . . .
N2 N 0.55678(18) 0.9286(3) 0.76637(13) 0.0437(7) Uani 1 1 d . . .
N3 N 0.63916(17) 1.0980(3) 0.66009(13) 0.0417(7) Uani 1 1 d . . .
N4 N 0.94938(17) 0.3979(3) 0.68938(12) 0.0422(7) Uani 1 1 d . . .
N5 N 0.95323(18) 0.5422(3) 0.80123(13) 0.0467(7) Uani 1 1 d . . .
N6 N 0.87514(19) 0.2165(3) 0.53585(14) 0.0512(8) Uani 1 1 d . . .
N7 N 0.44634(17) 1.0558(3) 0.61992(12) 0.0421(7) Uani 1 1 d . . .
N8 N 0.38376(15) 1.0529(3) 0.57315(11) 0.0365(6) Uani 1 1 d . . .
N9 N 0.49342(17) 0.8730(3) 0.56450(13) 0.0444(7) Uani 1 1 d . . .
N10 N 0.42367(17) 0.8842(3) 0.52451(12) 0.0417(7) Uani 1 1 d . . .
N11 N 0.42672(18) 0.7885(3) 0.62666(13) 0.0466(7) Uani 1 1 d . . .
N12 N 0.36229(17) 0.8148(3) 0.58096(12) 0.0422(7) Uani 1 1 d . . .
N13 N 1.07977(16) 0.1984(3) 0.58603(12) 0.0404(7) Uani 1 1 d . . .
N14 N 1.13445(16) 0.2645(3) 0.58017(12) 0.0384(6) Uani 1 1 d . . .
N15 N 1.02962(16) 0.4535(3) 0.58917(13) 0.0431(7) Uani 1 1 d . . .
N16 N 1.08908(17) 0.4915(3) 0.58373(12) 0.0390(6) Uani 1 1 d . . .
N17 N 1.12982(16) 0.3345(3) 0.68371(12) 0.0416(7) Uani 1 1 d . . .
N18 N 1.18040(16) 0.3850(3) 0.66812(12) 0.0359(6) Uani 1 1 d . . .
N19 N 0.68984(16) 0.4743(3) 0.76626(12) 0.0385(6) Uani 1 1 d . . .
N20 N 0.89418(18) 0.2500(3) 0.75538(13) 0.0443(7) Uani 1 1 d . . .
O1 O 0.79285(14) 0.4383(3) 0.73098(10) 0.0444(6) Uani 1 1 d . . .
O2 O 0.72909(15) 0.6276(3) 0.64500(11) 0.0463(6) Uani 1 1 d . . .
O3 O 0.85119(13) 0.5961(2) 0.67422(10) 0.0380(5) Uani 1 1 d . . .
O4 O 0.63721(15) 0.3782(3) 0.63539(10) 0.0461(6) Uani 1 1 d . . .
H4A H 0.6090 0.3419 0.6473 0.055 Uiso 1 1 d R A .
H4C H 0.6685 0.3193 0.6373 0.055 Uiso 1 1 d R . .
O5 O 0.4953(4) 0.5090(6) 0.5583(3) 0.0539(18) Uani 0.40 1 d P . .
H5A H 0.5291 0.5100 0.5475 0.065 Uiso 0.40 1 d PR . .
H5B H 0.4534 0.5058 0.5299 0.065 Uiso 0.40 1 d PR . .
O6 O 0.6358(3) 0.5100(6) 0.5233(2) 0.0427(14) Uani 0.40 1 d P . .
H6A H 0.6649 0.5651 0.5470 0.051 Uiso 0.40 1 d PR . .
H6B H 0.6220 0.4546 0.5406 0.051 Uiso 0.40 1 d PR . .
O7 O 0.7616(4) 0.3492(7) 0.5807(3) 0.0518(17) Uani 0.40 1 d P . .
H7A H 0.7865 0.3228 0.5641 0.062 Uiso 0.40 1 d PR . .
H7B H 0.7262 0.3980 0.5588 0.062 Uiso 0.40 1 d PR . .
O8 O 0.7818(4) 0.5225(7) 0.5241(3) 0.0514(16) Uani 0.40 1 d P . .
H8A H 0.7373 0.5459 0.5155 0.062 Uiso 0.40 1 d PR . .
H8B H 0.7917 0.4561 0.5457 0.062 Uiso 0.40 1 d PR . .
O9 O 0.9204(4) 0.9205(7) 0.5934(3) 0.0533(17) Uani 0.40 1 d P . .
H9D H 0.9238 1.0026 0.5873 0.064 Uiso 0.40 1 d PR . .
H9B H 0.9551 0.8778 0.5906 0.064 Uiso 0.40 1 d PR . .

loop_
_atom_site_aniso_label
_atom_site_aniso_U_11
_atom_site_aniso_U_22
_atom_site_aniso_U_33
_atom_site_aniso_U_23
_atom_site_aniso_U_13
_atom_site_aniso_U_12
Fe1 0.0388(3) 0.0404(3) 0.0446(3) -0.0008(2) 0.0071(2) 0.0004(2)
Fe2 0.0381(3) 0.0385(3) 0.0396(3) -0.0011(2) 0.0071(2) 0.0003(2)
Cu1 0.0430(3) 0.0427(3) 0.0438(3) 0.00463(19) 0.0108(2) 0.00480(19)
Cu2 0.0413(2) 0.0368(2) 0.0297(2) 0.00478(16) 0.01082(18) 0.00529(17)
B1 0.038(2) 0.044(2) 0.0290(18) 0.0051(16) 0.0078(16) 0.0024(17)
B2 0.033(2) 0.042(2) 0.041(2) -0.0093(17) 0.0089(17) -0.0085(16)
C1 0.042(2) 0.0351(18) 0.049(2) 0.0033(16) 0.0054(16) 0.0011(17)
C2 0.046(2) 0.044(2) 0.038(2) 0.0037(16) 0.0047(16) 0.0030(17)
C3 0.0382(19) 0.0312(17) 0.047(2) -0.0012(15) 0.0063(15) -0.0027(15)
C4 0.0402(19) 0.044(2) 0.0318(17) -0.0046(15) 0.0086(15) -0.0016(15)
C5 0.0314(17) 0.0388(19) 0.0440(19) -0.0031(16) 0.0130(15) -0.0036(14)
C6 0.0348(18) 0.0289(16) 0.0362(17) -0.0025(13) 0.0059(15) 0.0023(13)
C7 0.0364(18) 0.047(2) 0.0290(16) 0.0011(14) 0.0127(14) 0.0085(15)
C8 0.0398(19) 0.0369(18) 0.0416(19) 0.0039(15) 0.0190(15) 0.0113(15)
C9 0.0365(18) 0.0394(18) 0.0304(16) 0.0150(14) 0.0091(14) 0.0108(14)
C10 0.0380(19) 0.044(2) 0.046(2) 0.0055(16) 0.0142(16) -0.0036(16)
C11 0.043(2) 0.0342(18) 0.047(2) -0.0081(15) 0.0107(17) -0.0006(15)
C12 0.0393(19) 0.0325(17) 0.0433(19) -0.0101(14) 0.0106(15) -0.0088(14)
C13 0.0400(19) 0.0415(19) 0.0372(17) -0.0003(15) 0.0170(15) 0.0004(15)
C14 0.048(2) 0.044(2) 0.042(2) -0.0027(16) 0.0127(17) -0.0148(17)
C15 0.0440(19) 0.0416(19) 0.0319(17) -0.0125(14) 0.0115(15) -0.0104(16)
C16 0.0397(19) 0.0378(19) 0.0388(18) -0.0024(14) 0.0104(15) 0.0026(15)
C17 0.046(2) 0.0385(19) 0.048(2) -0.0074(16) 0.0144(17) 0.0108(16)
C18 0.0335(17) 0.046(2) 0.0314(16) -0.0033(14) 0.0088(14) 0.0089(15)
C19 0.0369(19) 0.047(2) 0.0316(17) 0.0067(15) 0.0003(14) -0.0024(16)
C20 0.047(2) 0.041(2) 0.047(2) 0.0035(17) 0.0043(17) -0.0063(17)
C21 0.046(2) 0.0376(18) 0.0301(17) 0.0042(14) 0.0089(15) -0.0141(15)
C22 0.0326(18) 0.0413(19) 0.0406(19) 0.0012(15) 0.0061(15) 0.0056(15)
C23 0.0355(19) 0.045(2) 0.0399(19) 0.0006(16) -0.0027(15) 0.0049(16)
C24 0.0350(18) 0.0338(18) 0.0435(19) -0.0103(15) 0.0050(15) -0.0050(14)
C25A 0.037(14) 0.035(12) 0.055(16) -0.002(10) 0.013(8) -0.001(9)
C26A 0.041(8) 0.041(6) 0.052(7) -0.007(5) 0.016(6) -0.004(6)
C27A 0.033(7) 0.024(6) 0.040(6) -0.001(4) 0.007(5) -0.011(5)
C28A 0.033(10) 0.030(10) 0.036(8) -0.001(6) 0.003(7) -0.008(6)
C29A 0.038(6) 0.033(5) 0.033(6) 0.006(4) 0.005(5) -0.001(5)
C30A 0.015(7) 0.036(12) 0.037(9) 0.017(7) 0.009(6) 0.010(6)
C31A 0.048(9) 0.050(8) 0.036(12) 0.014(8) 0.012(8) -0.002(6)
C25B 0.029(7) 0.041(6) 0.031(5) 0.013(4) -0.008(6) -0.004(4)
C26B 0.044(5) 0.048(4) 0.050(4) -0.014(3) 0.014(4) -0.017(4)
C27B 0.040(5) 0.039(4) 0.053(5) 0.008(3) 0.016(4) -0.002(3)
C28B 0.040(7) 0.030(6) 0.051(7) 0.014(4) 0.016(5) -0.003(4)
C29B 0.053(5) 0.037(4) 0.092(7) 0.016(4) 0.033(5) 0.006(3)
C30B 0.073(9) 0.034(7) 0.038(6) 0.012(4) 0.016(5) -0.008(4)
C31B 0.049(6) 0.038(5) 0.041(7) 0.010(4) 0.013(5) 0.009(4)
C32 0.0360(18) 0.0353(18) 0.0438(19) 0.0103(15) 0.0144(15) 0.0146(14)
C33 0.0395(19) 0.0408(19) 0.0393(18) 0.0138(15) 0.0178(15) 0.0170(15)
N1 0.0323(14) 0.0370(15) 0.0365(15) 0.0055(12) 0.0102(12) -0.0003(13)
N2 0.0457(18) 0.0379(16) 0.0414(18) -0.0062(13) 0.0142(14) 0.0010(13)
N3 0.0403(17) 0.0329(15) 0.0440(16) 0.0010(12) 0.0117(13) -0.0039(13)
N4 0.0428(17) 0.0412(17) 0.0359(15) 0.0045(13) 0.0115(14) 0.0069(13)
N5 0.0445(18) 0.0476(19) 0.0394(17) -0.0047(14) 0.0109(14) -0.0011(14)
N6 0.0439(19) 0.0393(17) 0.0527(19) -0.0133(14) 0.0058(16) -0.0076(14)
N7 0.0379(16) 0.0409(17) 0.0360(15) 0.0041(12) 0.0063(13) 0.0056(13)
N8 0.0328(15) 0.0384(15) 0.0321(14) 0.0090(12) 0.0089(12) 0.0056(12)
N9 0.0388(16) 0.0428(17) 0.0427(16) -0.0002(13) 0.0102(14) -0.0024(13)
N10 0.0373(16) 0.0381(16) 0.0424(16) -0.0026(13) 0.0111(13) -0.0104(13)
N11 0.0414(17) 0.0442(18) 0.0422(17) 0.0060(14) 0.0080(14) -0.0048(14)
N12 0.0458(17) 0.0415(16) 0.0309(14) -0.0043(12) 0.0097(13) -0.0124(13)
N13 0.0359(15) 0.0424(16) 0.0356(15) -0.0029(12) 0.0095(12) -0.0043(13)
N14 0.0335(15) 0.0417(16) 0.0371(15) -0.0125(12) 0.0131(12) -0.0067(12)
N15 0.0330(15) 0.0424(17) 0.0458(17) 0.0052(13) 0.0104(13) -0.0032(13)
N16 0.0400(16) 0.0379(16) 0.0333(14) -0.0013(12) 0.0113(12) -0.0083(12)
N17 0.0381(16) 0.0321(15) 0.0416(16) -0.0024(12) 0.0063(13) -0.0057(12)
N18 0.0340(15) 0.0291(14) 0.0378(15) -0.0082(11) 0.0098(12) -0.0064(11)
N19 0.0358(15) 0.0324(14) 0.0372(15) 0.0003(12) 0.0073(12) -0.0016(12)
N20 0.0485(18) 0.0374(16) 0.0407(16) 0.0142(13) 0.0143(14) 0.0103(13)
O1 0.0408(14) 0.0457(14) 0.0402(13) 0.0158(11) 0.0122(11) 0.0084(11)
O2 0.0430(15) 0.0427(14) 0.0438(14) 0.0046(11) 0.0108(11) 0.0048(11)
O3 0.0364(13) 0.0349(12) 0.0410(13) 0.0122(10) 0.0158(11) 0.0132(10)
O4 0.0506(15) 0.0391(14) 0.0390(13) 0.0046(11) 0.0116(12) 0.0015(11)
O5 0.064(4) 0.031(3) 0.056(4) -0.019(3) 0.018(3) -0.019(3)
O6 0.047(4) 0.035(3) 0.038(3) -0.007(3) 0.012(3) -0.010(3)
O7 0.052(4) 0.046(4) 0.039(3) -0.009(3) 0.005(3) 0.018(3)
O8 0.051(4) 0.049(4) 0.050(4) -0.003(3) 0.019(3) -0.018(3)
O9 0.054(4) 0.051(4) 0.053(4) -0.008(3) 0.023(3) -0.013(3)

loop_
_atom_type_symbol
_atom_type_description
_atom_type_scat_dispersion_real
_atom_type_scat_dispersion_imag
_atom_type_scat_source
C C 0.0033 0.0016 'International Tables Vol C Tables 4.2.6.8 and 6.1.1.4'
B B 0.0013 0.0007 'International Tables Vol C Tables 4.2.6.8 and 6.1.1.4'
Cu Cu 0.3201 1.2651 'International Tables Vol C Tables 4.2.6.8 and 6.1.1.4'
Fe Fe 0.3463 0.8444 'International Tables Vol C Tables 4.2.6.8 and 6.1.1.4'
N N 0.0061 0.0033 'International Tables Vol C Tables 4.2.6.8 and 6.1.1.4'
O O 0.0106 0.0060 'International Tables Vol C Tables 4.2.6.8 and 6.1.1.4'
H H 0.0000 0.0000 'International Tables Vol C Tables 4.2.6.8 and 6.1.1.4'

loop_
_geom_angle_atom_site_label_1
_geom_angle_atom_site_label_2
_geom_angle_atom_site_label_3
_geom_angle
_geom_angle_site_symmetry_1
_geom_angle_site_symmetry_3
_geom_angle_publ_flag
C1 Fe1 C2 85.59(17) . . ?
C1 Fe1 C3 91.06(16) . . ?
C2 Fe1 C3 87.37(18) . . ?
C1 Fe1 N11 92.98(16) . . ?
C2 Fe1 N11 94.27(16) . . ?
C3 Fe1 N11 175.75(14) . . ?
C1 Fe1 N9 90.72(16) . . ?
C2 Fe1 N9 176.17(16) . . ?
C3 Fe1 N9 91.67(15) . . ?
N11 Fe1 N9 86.95(14) . . ?
C1 Fe1 N7 179.34(17) . . ?
C2 Fe1 N7 94.23(15) . . ?
C3 Fe1 N7 88.30(15) . . ?
N11 Fe1 N7 87.67(14) . . ?
N9 Fe1 N7 89.45(13) . . ?
C4 Fe2 C6 87.25(15) . . ?
C4 Fe2 C5 84.91(16) . 2_746 ?
C6 Fe2 C5 92.47(15) . 2_746 ?
C4 Fe2 N15 93.21(15) . . ?
C6 Fe2 N15 91.58(14) . . ?
C5 Fe2 N15 175.45(15) 2_746 . ?
C4 Fe2 N17 93.56(14) . . ?
C6 Fe2 N17 178.91(15) . . ?
C5 Fe2 N17 88.34(14) 2_746 . ?
N15 Fe2 N17 87.65(13) . . ?
C4 Fe2 N13 177.32(15) . . ?
C6 Fe2 N13 91.64(14) . . ?
C5 Fe2 N13 92.71(14) 2_746 . ?
N15 Fe2 N13 89.26(13) . . ?
N17 Fe2 N13 87.59(13) . . ?
O1 Cu1 N1 171.07(12) . . ?
O1 Cu1 O2 93.91(11) . . ?
N1 Cu1 O2 87.08(12) . . ?
O1 Cu1 N19 85.08(11) . . ?
N1 Cu1 N19 92.49(12) . . ?
O2 Cu1 N19 170.62(12) . . ?
O1 Cu1 O4 93.64(11) . . ?
N1 Cu1 O4 95.24(11) . . ?
O2 Cu1 O4 89.86(10) . . ?
N19 Cu1 O4 99.50(11) . . ?
O1 Cu2 O3 93.34(10) . . ?
O1 Cu2 N4 162.21(13) . . ?
O3 Cu2 N4 87.34(11) . . ?
O1 Cu2 N20 83.73(12) . . ?
O3 Cu2 N20 169.31(12) . . ?
N4 Cu2 N20 92.33(13) . . ?
O1 Cu2 N5 95.14(12) . . ?
O3 Cu2 N5 95.78(12) . . ?
N4 Cu2 N5 102.49(13) . . ?
N20 Cu2 N5 94.73(13) . . ?
N8 B1 N12 107.5(3) . . ?
N8 B1 N10 109.2(3) . . ?
N12 B1 N10 104.7(3) . . ?
N8 B1 H1 111.8 . . ?
N12 B1 H1 111.7 . . ?
N10 B1 H1 111.6 . . ?
N16 B2 N18 107.5(3) . . ?
N16 B2 N14 109.3(3) . . ?
N18 B2 N14 106.5(3) . . ?
N16 B2 H2 111.6 . . ?
N18 B2 H2 110.8 . . ?
N14 B2 H2 110.9 . . ?
N1 C1 Fe1 177.3(4) . . ?
N2 C2 Fe1 178.4(4) . . ?
N3 C3 Fe1 174.8(3) . . ?
N4 C4 Fe2 175.0(4) . . ?
N5 C5 Fe2 171.0(3) . 2_756 ?
N6 C6 Fe2 176.9(3) . . ?
N7 C7 C8 110.1(3) . . ?
N7 C7 H7 124.9 . . ?
C8 C7 H7 124.9 . . ?
C9 C8 C7 104.9(3) . . ?
C9 C8 H8 127.6 . . ?
C7 C8 H8 127.6 . . ?
C8 C9 N8 109.8(3) . . ?
C8 C9 H9 125.1 . . ?
N8 C9 H9 125.1 . . ?
N9 C10 C11 109.5(3) . . ?
N9 C10 H10 125.2 . . ?
C11 C10 H10 125.2 . . ?
C12 C11 C10 105.5(4) . . ?
C12 C11 H11 127.3 . . ?
C10 C11 H11 127.3 . . ?
C11 C12 N10 109.1(3) . . ?
C11 C12 H12 125.4 . . ?
N10 C12 H12 125.4 . . ?
N11 C13 C14 110.3(3) . . ?
N11 C13 H13 124.8 . . ?
C14 C13 H13 124.8 . . ?
C15 C14 C13 104.7(3) . . ?
C15 C14 H14 127.6 . . ?
C13 C14 H14 127.6 . . ?
N12 C15 C14 108.8(3) . . ?
N12 C15 H15 125.6 . . ?
C14 C15 H15 125.6 . . ?
N13 C16 C17 108.6(3) . . ?
N13 C16 H16 125.7 . . ?
C17 C16 H16 125.7 . . ?
C18 C17 C16 106.3(3) . . ?
C18 C17 H17 126.8 . . ?
C16 C17 H17 126.8 . . ?
N14 C18 C17 108.7(3) . . ?
N14 C18 H18 125.7 . . ?
C17 C18 H18 125.7 . . ?
N15 C19 C20 107.2(4) . . ?
N15 C19 H19 126.4 . . ?
C20 C19 H19 126.4 . . ?
C21 C20 C19 107.6(4) . . ?
C21 C20 H20 126.2 . . ?
C19 C20 H20 126.2 . . ?
C20 C21 N16 109.4(3) . . ?
C20 C21 H21 125.3 . . ?
N16 C21 H21 125.3 . . ?
N17 C22 C23 110.2(4) . . ?
N17 C22 H22 124.9 . . ?
C23 C22 H22 124.9 . . ?
C24 C23 C22 104.9(3) . . ?
C24 C23 H23 127.5 . . ?
C22 C23 H23 127.5 . . ?
C23 C24 N18 110.4(3) . . ?
C23 C24 H24 124.8 . . ?
N18 C24 H24 124.8 . . ?
N19 C25A H25A 109.5 . . ?
N19 C25A H25B 109.5 . . ?
N19 C25A H25C 109.5 . . ?
N19 C26A H26B 109.5 . . ?
N19 C26A H26C 109.5 . . ?
N19 C26A H26A 109.5 . . ?
C28A C27A N19 110.3(13) . . ?
C28A C27A H27A 109.6 . . ?
N19 C27A H27A 109.6 . . ?
C28A C27A H27B 109.6 . . ?
N19 C27A H27B 109.6 . . ?
H27A C27A H27B 108.1 . . ?
C27A C28A O1 101.8(16) . . ?
C27A C28A C29A 109.0(16) . . ?
O1 C28A C29A 100.9(15) . . ?
C27A C28A H28 114.5 . . ?
O1 C28A H28 114.5 . . ?
C29A C28A H28 114.5 . . ?
N20 C29A C28A 105.0(12) . . ?
N20 C29A H29A 110.7 . . ?
C28A C29A H29A 110.7 . . ?
N20 C29A H29B 110.7 . . ?
C28A C29A H29B 110.7 . . ?
H29A C29A H29B 108.8 . . ?
N20 C30A H30A 109.5 . . ?
N20 C30A H30B 109.5 . . ?
N20 C30A H30C 109.5 . . ?
N20 C31A H31A 109.5 . . ?
N20 C31A H31B 109.5 . . ?
N20 C31A H31C 109.5 . . ?
N19 C25B H25D 109.5 . . ?
N19 C25B H25E 109.5 . . ?
H25D C25B H25E 109.5 . . ?
N19 C25B H25F 109.5 . . ?
H25D C25B H25F 109.5 . . ?
H25E C25B H25F 109.5 . . ?
N19 C26B H26D 109.5 . . ?
N19 C26B H26E 109.5 . . ?
H26D C26B H26E 109.5 . . ?
N19 C26B H26F 109.5 . . ?
H26D C26B H26F 109.5 . . ?
H26E C26B H26F 109.5 . . ?
N19 C27B C28B 112.3(8) . . ?
N19 C27B H27C 109.1 . . ?
C28B C27B H27C 109.1 . . ?
N19 C27B H27D 109.1 . . ?
C28B C27B H27D 109.1 . . ?
H27C C27B H27D 107.9 . . ?
O1 C28B C29B 107.1(11) . . ?
O1 C28B C27B 111.1(10) . . ?
C29B C28B C27B 117.2(10) . . ?
O1 C28B H28B 106.9 . . ?
C29B C28B H28B 106.9 . . ?
C27B C28B H28B 106.9 . . ?
C28B C29B N20 111.8(8) . . ?
C28B C29B H29C 109.2 . . ?
N20 C29B H29C 109.2 . . ?
C28B C29B H29D 109.2 . . ?
N20 C29B H29D 109.2 . . ?
H29C C29B H29D 107.9 . . ?
N20 C30B H30D 109.5 . . ?
N20 C30B H30E 109.5 . . ?
H30D C30B H30E 109.5 . . ?
N20 C30B H30F 109.5 . . ?
H30D C30B H30F 109.5 . . ?
H30E C30B H30F 109.5 . . ?
N20 C31B H31D 109.5 . . ?
N20 C31B H31E 109.5 . . ?
H31D C31B H31E 109.5 . . ?
N20 C31B H31F 109.5 . . ?
H31D C31B H31F 109.5 . . ?
H31E C31B H31F 109.5 . . ?
O3 C32 O2 129.2(3) . . ?
O3 C32 C33 114.8(3) . . ?
O2 C32 C33 115.8(3) . . ?
C32 C33 H33A 109.5 . . ?
C32 C33 H33B 109.5 . . ?
H33A C33 H33B 109.5 . . ?
C32 C33 H33C 109.5 . . ?
H33A C33 H33C 109.5 . . ?
H33B C33 H33C 109.5 . . ?
C1 N1 Cu1 170.7(3) . . ?
C4 N4 Cu2 168.3(3) . . ?
C5 N5 Cu2 151.2(3) . . ?
N8 N7 C7 106.9(3) . . ?
N8 N7 Fe1 120.3(2) . . ?
C7 N7 Fe1 132.7(2) . . ?
N7 N8 C9 108.2(3) . . ?
N7 N8 B1 118.6(3) . . ?
C9 N8 B1 133.2(3) . . ?
C10 N9 N10 107.3(3) . . ?
C10 N9 Fe1 132.9(3) . . ?
N10 N9 Fe1 119.6(3) . . ?
N9 N10 C12 108.6(3) . . ?
N9 N10 B1 118.4(3) . . ?
C12 N10 B1 133.0(3) . . ?
C13 N11 N12 106.3(3) . . ?
C13 N11 Fe1 134.6(3) . . ?
N12 N11 Fe1 119.0(2) . . ?
C15 N12 N11 109.8(3) . . ?
C15 N12 B1 131.4(3) . . ?
N11 N12 B1 118.7(3) . . ?
C16 N13 N14 107.8(3) . . ?
C16 N13 Fe2 133.3(3) . . ?
N14 N13 Fe2 118.9(2) . . ?
C18 N14 N13 108.6(3) . . ?
C18 N14 B2 133.2(3) . . ?
N13 N14 B2 118.2(3) . . ?
N16 N15 C19 107.9(3) . . ?
N16 N15 Fe2 120.4(2) . . ?
C19 N15 Fe2 131.6(3) . . ?
N15 N16 C21 107.8(3) . . ?
N15 N16 B2 118.4(3) . . ?
C21 N16 B2 133.7(3) . . ?
C22 N17 N18 107.7(3) . . ?
C22 N17 Fe2 133.1(3) . . ?
N18 N17 Fe2 119.2(2) . . ?
C24 N18 N17 106.8(3) . . ?
C24 N18 B2 135.4(3) . . ?
N17 N18 B2 117.8(3) . . ?
C25B N19 C27B 111.3(10) . . ?
C25B N19 C26B 104.3(11) . . ?
C27B N19 C26B 111.9(5) . . ?
C25B N19 C26A 73.7(12) . . ?
C27B N19 C26A 129.2(6) . . ?
C26B N19 C26A 31.1(5) . . ?
C25B N19 C27A 131.6(10) . . ?
C27B N19 C27A 27.0(4) . . ?
C26B N19 C27A 87.6(6) . . ?
C26A N19 C27A 112.0(7) . . ?
C25B N19 C25A 6(3) . . ?
C27B N19 C25A 109.1(15) . . ?
C26B N19 C25A 100.9(17) . . ?
C26A N19 C25A 70.8(17) . . ?
C27A N19 C25A 127.6(16) . . ?
C25B N19 Cu1 115.5(10) . . ?
C27B N19 Cu1 105.2(4) . . ?
C26B N19 Cu1 108.8(4) . . ?
C26A N19 Cu1 118.1(6) . . ?
C27A N19 Cu1 103.8(5) . . ?
C25A N19 Cu1 121.0(17) . . ?
C30B N20 C29B 103.6(10) . . ?
C30B N20 C31A 97.0(14) . . ?
C29B N20 C31A 133.1(8) . . ?
C30B N20 C31B 105.4(10) . . ?
C29B N20 C31B 114.5(6) . . ?
C31A N20 C31B 18.6(8) . . ?
C30B N20 C29A 136.2(11) . . ?
C29B N20 C29A 35.9(5) . . ?
C31A N20 C29A 104.5(9) . . ?
C31B N20 C29A 87.4(6) . . ?
C30B N20 C30A 8(2) . . ?
C29B N20 C30A 98.5(11) . . ?
C31A N20 C30A 96.6(15) . . ?
C31B N20 C30A 102.6(11) . . ?
C29A N20 C30A 129.3(13) . . ?
C30B N20 Cu2 110.4(10) . . ?
C29B N20 Cu2 105.3(3) . . ?
C31A N20 Cu2 106.1(11) . . ?
C31B N20 Cu2 116.9(6) . . ?
C29A N20 Cu2 99.7(4) . . ?
C30A N20 Cu2 118.0(14) . . ?
C28B O1 C28A 19.0(7) . . ?
C28B O1 Cu1 115.1(7) . . ?
C28A O1 Cu1 108.7(11) . . ?
C28B O1 Cu2 111.0(7) . . ?
C28A O1 Cu2 117.1(11) . . ?
Cu1 O1 Cu2 133.50(13) . . ?
C32 O2 Cu1 130.8(2) . . ?
C32 O3 Cu2 132.1(2) . . ?
Cu1 O4 H4A 106.1 . . ?
Cu1 O4 H4C 106.1 . . ?
H4A O4 H4C 106.4 . . ?
H5A O5 H5B 108.5 . . ?
H6A O6 H6B 107.5 . . ?
H7A O7 H7B 108.7 . . ?
H8A O8 H8B 107.6 . . ?
H9D O9 H9B 109.5 . . ?

loop_
_geom_bond_atom_site_label_1
_geom_bond_atom_site_label_2
_geom_bond_distance
_geom_bond_site_symmetry_2
_geom_bond_publ_flag
Fe1 C1 1.914(4) . ?
Fe1 C2 1.915(4) . ?
Fe1 C3 1.931(4) . ?
Fe1 N11 1.963(3) . ?
Fe1 N9 1.981(3) . ?
Fe1 N7 1.985(3) . ?
Fe2 C4 1.907(4) . ?
Fe2 C6 1.925(3) . ?
Fe2 C5 1.927(4) 2_746 ?
Fe2 N15 1.963(3) . ?
Fe2 N17 1.970(3) . ?
Fe2 N13 1.981(3) . ?
Cu1 O1 1.894(2) . ?
Cu1 N1 1.962(3) . ?
Cu1 O2 1.976(3) . ?
Cu1 N19 2.044(3) . ?
Cu1 O4 2.336(3) . ?
Cu2 O1 1.896(3) . ?
Cu2 O3 1.957(2) . ?
Cu2 N4 1.960(3) . ?
Cu2 N20 2.056(3) . ?
Cu2 N5 2.293(3) . ?
B1 N8 1.500(5) . ?
B1 N12 1.547(5) . ?
B1 N10 1.552(5) . ?
B1 H1 0.9800 . ?
B2 N16 1.504(5) . ?
B2 N18 1.527(5) . ?
B2 N14 1.532(5) . ?
B2 H2 0.9801 . ?
C1 N1 1.128(5) . ?
C2 N2 1.156(5) . ?
C3 N3 1.147(5) . ?
C4 N4 1.144(5) . ?
C5 N5 1.137(5) . ?
C5 Fe2 1.927(4) 2_756 ?
C6 N6 1.138(5) . ?
C7 N7 1.329(5) . ?
C7 C8 1.359(5) . ?
C7 H7 0.9300 . ?
C8 C9 1.329(5) . ?
C8 H8 0.9300 . ?
C9 N8 1.338(4) . ?
C9 H9 0.9300 . ?
C10 N9 1.325(5) . ?
C10 C11 1.383(5) . ?
C10 H10 0.9300 . ?
C11 C12 1.334(5) . ?
C11 H11 0.9300 . ?
C12 N10 1.349(5) . ?
C12 H12 0.9300 . ?
C13 N11 1.343(5) . ?
C13 C14 1.386(5) . ?
C13 H13 0.9300 . ?
C14 C15 1.378(5) . ?
C14 H14 0.9300 . ?
C15 N12 1.336(5) . ?
C15 H15 0.9300 . ?
C16 N13 1.342(5) . ?
C16 C17 1.371(6) . ?
C16 H16 0.9300 . ?
C17 C18 1.365(6) . ?
C17 H17 0.9300 . ?
C18 N14 1.335(4) . ?
C18 H18 0.9300 . ?
C19 N15 1.356(5) . ?
C19 C20 1.389(6) . ?
C19 H19 0.9300 . ?
C20 C21 1.292(6) . ?
C20 H20 0.9300 . ?
C21 N16 1.373(5) . ?
C21 H21 0.9300 . ?
C22 N17 1.302(5) . ?
C22 C23 1.386(5) . ?
C22 H22 0.9300 . ?
C23 C24 1.323(6) . ?
C23 H23 0.9300 . ?
C24 N18 1.349(4) . ?
C24 H24 0.9300 . ?
C25A N19 1.63(6) . ?
C25A H25A 0.9600 . ?
C25A H25B 0.9600 . ?
C25A H25C 0.9600 . ?
C26A N19 1.473(12) . ?
C26A H26B 0.9600 . ?
C26A H26C 0.9600 . ?
C26A H26A 0.9600 . ?
C27A C28A 1.43(3) . ?
C27A N19 1.521(13) . ?
C27A H27A 0.9700 . ?
C27A H27B 0.9700 . ?
C28A O1 1.51(3) . ?
C28A C29A 1.59(3) . ?
C28A H28 0.9800 . ?
C29A N20 1.521(11) . ?
C29A H29A 0.9700 . ?
C29A H29B 0.9700 . ?
C30A N20 1.55(3) . ?
C30A H30A 0.9600 . ?
C30A H30B 0.9600 . ?
C30A H30C 0.9600 . ?
C31A N20 1.48(3) . ?
C31A H31A 0.9600 . ?
C31A H31B 0.9600 . ?
C31A H31C 0.9600 . ?
C25B N19 1.39(3) . ?
C25B H25D 0.9600 . ?
C25B H25E 0.9600 . ?
C25B H25F 0.9600 . ?
C26B N19 1.450(7) . ?
C26B H26D 0.9600 . ?
C26B H26E 0.9600 . ?
C26B H26F 0.9600 . ?
C27B N19 1.419(8) . ?
C27B C28B 1.526(18) . ?
C27B H27C 0.9700 . ?
C27B H27D 0.9700 . ?
C28B O1 1.396(14) . ?
C28B C29B 1.445(18) . ?
C28B H28B 0.9800 . ?
C29B N20 1.474(8) . ?
C29B H29C 0.9700 . ?
C29B H29D 0.9700 . ?
C30B N20 1.43(2) . ?
C30B H30D 0.9600 . ?
C30B H30E 0.9600 . ?
C30B H30F 0.9600 . ?
C31B N20 1.486(18) . ?
C31B H31D 0.9600 . ?
C31B H31E 0.9600 . ?
C31B H31F 0.9600 . ?
C32 O3 1.233(4) . ?
C32 O2 1.248(4) . ?
C32 C33 1.544(5) . ?
C33 H33A 0.9600 . ?
C33 H33B 0.9600 . ?
C33 H33C 0.9600 . ?
N7 N8 1.327(4) . ?
N9 N10 1.339(4) . ?
N11 N12 1.358(4) . ?
N13 N14 1.354(4) . ?
N15 N16 1.325(4) . ?
N17 N18 1.362(4) . ?
O4 H4A 0.8500 . ?
O4 H4C 0.8500 . ?
O5 H5A 0.8501 . ?
O5 H5B 0.8500 . ?
O6 H6A 0.8500 . ?
O6 H6B 0.8500 . ?
O7 H7A 0.8498 . ?
O7 H7B 0.8500 . ?
O8 H8A 0.8499 . ?
O8 H8B 0.8500 . ?
O9 H9D 0.8500 . ?
O9 H9B 0.8500 . ?
